data_2229164
loop_
_publ_author_name
'Lemmerer, Andreas'
'Michael, Joseph P.'

_publ_section_title
;
 <i>rac</i>-(<i>rel</i>-1<i>R</i>,2<i>R</i>,4<i>S</i>)-Spiro[bicyclo[2.2.1]heptane-2,3'-indol]-2'-amine
;
_journal_coeditor_code NG5096
_journal_issue 2
_journal_name_full 'Acta Crystallographica Section E'
_journal_page_first o394
_journal_paper_doi 10.1107/S1600536811001048
_journal_volume 67
_journal_year 2011
_chemical_formula_iupac 'C14 H16 N2'
_chemical_formula_moiety 'C14 H16 N2'
_chemical_formula_sum 'C14 H16 N2'
_chemical_formula_weight 212.29
_chemical_name_systematic
;
<i>rac</i>-(<i>rel</i>-1<i>R</i>,2<i>R</i>,4<i>S</i>)-
Spiro[bicyclo[2.2.1]heptane-2,3'-indol]-2'-amine
;
_space_group_IT_number 60
_symmetry_cell_setting orthorhombic
_symmetry_space_group_name_Hall '-P 2n 2ab'
_symmetry_space_group_name_H-M 'P b c n'
_audit_creation_method 'WinGX routine CIF_UPDATE'
_cell_angle_alpha 90
_cell_angle_beta 90
_cell_angle_gamma 90
_cell_formula_units_Z 8
_cell_length_a 19.2145(14)
_cell_length_b 11.3371(8)
_cell_length_c 10.3399(7)
_cell_measurement_reflns_used 876
_cell_measurement_temperature 173(2)
_cell_measurement_theta_max 25.525
_cell_measurement_theta_min 2.87
_cell_volume 2252.4(3)
_computing_cell_refinement 'SAINT (Bruker, 1999)'
_computing_data_collection 'SMART-NT (Bruker, 1998)'
_computing_data_reduction 'SAINT (Bruker, 1999)'
_computing_molecular_graphics
;
ORTEP-3 for Windows (Farrugia, 1997) and DIAMOND (Brandenburg,
1999)
;
_computing_publication_material
;
WinGX (Farrugia, 1999) and PLATON (Spek, 2009)
;
_computing_structure_refinement 'SHELXL97 (Sheldrick, 2008)'
_computing_structure_solution 'SHELXS97 (Sheldrick, 2008)'
_diffrn_ambient_temperature 173(2)
_diffrn_measured_fraction_theta_full 1
_diffrn_measured_fraction_theta_max 1
_diffrn_measurement_device_type 'Bruker SMART 1K CCD area-detector'
_diffrn_measurement_method \w
_diffrn_radiation_monochromator graphite
_diffrn_radiation_source 'sealed tube'
_diffrn_radiation_type MoK\a
_diffrn_radiation_wavelength 0.71073
_diffrn_reflns_av_R_equivalents 0.0779
_diffrn_reflns_limit_h_max 25
_diffrn_reflns_limit_h_min -22
_diffrn_reflns_limit_k_max 14
_diffrn_reflns_limit_k_min -14
_diffrn_reflns_limit_l_max 13
_diffrn_reflns_limit_l_min -13
_diffrn_reflns_number 16382
_diffrn_reflns_theta_full 27.99
_diffrn_reflns_theta_max 27.99
_diffrn_reflns_theta_min 2.09
_diffrn_standards_number 0
_exptl_absorpt_coefficient_mu 0.075
_exptl_absorpt_correction_T_max 0.9943
_exptl_absorpt_correction_T_min 0.9803
_exptl_absorpt_correction_type integration
_exptl_absorpt_process_details '(XPREP; Bruker, 1999)'
_exptl_crystal_colour colourless
_exptl_crystal_density_diffrn 1.252
_exptl_crystal_density_method 'not measured'
_exptl_crystal_description needle
_exptl_crystal_F_000 912
_exptl_crystal_size_max 0.4
_exptl_crystal_size_mid 0.12
_exptl_crystal_size_min 0.08
_refine_diff_density_max 0.223
_refine_diff_density_min -0.199
_refine_ls_extinction_method none
_refine_ls_goodness_of_fit_ref 1.042
_refine_ls_hydrogen_treatment mixed
_refine_ls_matrix_type full
_refine_ls_number_parameters 151
_refine_ls_number_reflns 2728
_refine_ls_number_restraints 0
_refine_ls_restrained_S_all 1.042
_refine_ls_R_factor_gt 0.0461
_refine_ls_shift/su_max 0.005
_refine_ls_structure_factor_coef Fsqd
_refine_ls_weighting_details 'calc w=1/[\s^2^(Fo^2^)+(0.0594P)^2^+0.0604P] where P=(Fo^2^+2Fc^2^)/3'
_refine_ls_weighting_scheme calc
_refine_ls_wR_factor_ref 0.1177
_reflns_number_gt 1842
_reflns_number_total 2728
_reflns_threshold_expression I>2\s(I)
_cod_data_source_file ng5096.cif
_cod_data_source_block I
_cod_database_code 2229164
_cod_database_fobs_code 2229164

loop_
_symmetry_equiv_pos_as_xyz
'x, y, z'
'-x+1/2, -y+1/2, z+1/2'
'x+1/2, -y+1/2, -z'
'-x, y, -z+1/2'
'-x, -y, -z'
'x-1/2, y-1/2, -z-1/2'
'-x-1/2, y-1/2, z'
'x, -y, z-1/2'

loop_
_atom_site_type_symbol
_atom_site_label
_atom_site_fract_x
_atom_site_fract_y
_atom_site_fract_z
_atom_site_U_iso_or_equiv
_atom_site_adp_type
_atom_site_calc_flag
_atom_site_refinement_flags
_atom_site_occupancy
_atom_site_disorder_assembly
_atom_site_disorder_group
C C2 0.08033(7) 0.08297(13) 0.39207(14) 0.0269(3) Uani d . 1 . .
C C3 0.12640(7) 0.16703(11) 0.31300(13) 0.0221(3) Uani d . 1 . .
C C4 0.11622(7) 0.27794(12) 0.39302(13) 0.0239(3) Uani d . 1 . .
C C5 0.13484(8) 0.39471(13) 0.37348(14) 0.0299(3) Uani d . 1 . .
H H5 0.16 0.417 0.2983 0.036 Uiso calc R 1 . .
C C6 0.11627(8) 0.47945(14) 0.46537(16) 0.0394(4) Uani d . 1 . .
H H6 0.1289 0.5597 0.4527 0.047 Uiso calc R 1 . .
C C7 0.07970(9) 0.44686(16) 0.57446(17) 0.0484(5) Uani d . 1 . .
H H7 0.0676 0.5051 0.6366 0.058 Uiso calc R 1 . .
C C8 0.06029(9) 0.33061(16) 0.59495(18) 0.0481(5) Uani d . 1 . .
H H8 0.0356 0.3086 0.6708 0.058 Uiso calc R 1 . .
C C9 0.07762(7) 0.24683(14) 0.50236(14) 0.0311(3) Uani d . 1 . .
C C10 0.20345(7) 0.11810(12) 0.30821(13) 0.0250(3) Uani d . 1 . .
H H10 0.2183 0.0743 0.3874 0.03 Uiso calc R 1 . .
C C11 0.25299(7) 0.21793(13) 0.26686(14) 0.0287(3) Uani d . 1 . .
H H11A 0.3022 0.1927 0.2727 0.034 Uiso calc R 1 . .
H H11B 0.2462 0.2892 0.3208 0.034 Uiso calc R 1 . .
C C12 0.23141(8) 0.24110(13) 0.12412(14) 0.0302(3) Uani d . 1 . .
H H12A 0.211 0.3208 0.114 0.036 Uiso calc R 1 . .
H H12B 0.2718 0.2333 0.0652 0.036 Uiso calc R 1 . .
C C13 0.17676(7) 0.14452(12) 0.09730(14) 0.0286(3) Uani d . 1 . .
H H13 0.1715 0.1232 0.004 0.034 Uiso calc R 1 . .
C C14 0.10853(7) 0.17663(12) 0.16523(13) 0.0263(3) Uani d . 1 . .
H H14A 0.071 0.1209 0.1414 0.032 Uiso calc R 1 . .
H H14B 0.0938 0.2577 0.1426 0.032 Uiso calc R 1 . .
C C15 0.20324(8) 0.04395(12) 0.18327(14) 0.0312(4) Uani d . 1 . .
H H15A 0.2503 0.0163 0.1584 0.037 Uiso calc R 1 . .
H H15B 0.1705 -0.0234 0.1873 0.037 Uiso calc R 1 . .
N N1 0.05733(6) 0.12635(12) 0.50174(12) 0.0341(3) Uani d . 1 . .
N N2 0.06590(7) -0.02770(11) 0.35451(14) 0.0334(3) Uani d . 1 . .
H H1 0.0310(10) -0.0677(15) 0.3982(17) 0.05 Uiso d . 1 . .
H H2 0.0746(9) -0.0498(16) 0.2725(18) 0.05 Uiso d . 1 . .

loop_
_atom_site_aniso_label
_atom_site_aniso_U_11
_atom_site_aniso_U_22
_atom_site_aniso_U_33
_atom_site_aniso_U_12
_atom_site_aniso_U_13
_atom_site_aniso_U_23
C2 0.0181(6) 0.0322(8) 0.0303(8) -0.0025(6) -0.0042(6) 0.0085(6)
C3 0.0195(6) 0.0246(7) 0.0223(7) -0.0020(5) -0.0009(5) 0.0028(5)
C4 0.0185(6) 0.0306(7) 0.0226(7) -0.0003(5) -0.0014(5) 0.0012(6)
C5 0.0304(8) 0.0306(7) 0.0287(8) -0.0010(6) 0.0003(6) -0.0016(6)
C6 0.0383(9) 0.0367(9) 0.0432(10) -0.0013(7) -0.0016(7) -0.0111(7)
C7 0.0422(10) 0.0553(11) 0.0476(11) -0.0032(8) 0.0076(8) -0.0249(9)
C8 0.0388(10) 0.0679(12) 0.0375(10) -0.0101(9) 0.0170(8) -0.0137(9)
C9 0.0223(7) 0.0430(8) 0.0278(8) -0.0042(6) 0.0026(6) -0.0007(6)
C10 0.0197(6) 0.0281(7) 0.0272(8) 0.0004(6) -0.0008(6) 0.0045(6)
C11 0.0222(7) 0.0357(8) 0.0282(8) -0.0035(6) 0.0017(6) -0.0012(6)
C12 0.0306(8) 0.0347(8) 0.0254(8) -0.0075(6) 0.0058(6) -0.0014(6)
C13 0.0330(8) 0.0318(8) 0.0211(7) -0.0055(6) 0.0002(6) -0.0038(6)
C14 0.0271(7) 0.0274(7) 0.0243(7) -0.0032(6) -0.0048(6) 0.0015(6)
C15 0.0269(7) 0.0273(7) 0.0394(9) 0.0012(6) 0.0052(7) -0.0028(6)
N1 0.0267(6) 0.0434(7) 0.0321(7) -0.0086(6) 0.0057(5) 0.0052(6)
N2 0.0302(7) 0.0309(7) 0.0390(8) -0.0092(5) 0.0000(6) 0.0082(6)

loop_
_atom_type_symbol
_atom_type_description
_atom_type_scat_dispersion_real
_atom_type_scat_dispersion_imag
_atom_type_scat_source
C C 0.0033 0.0016 'International Tables Vol C Tables 4.2.6.8 and 6.1.1.4'
H H 0 0 'International Tables Vol C Tables 4.2.6.8 and 6.1.1.4'
N N 0.0061 0.0033 'International Tables Vol C Tables 4.2.6.8 and 6.1.1.4'
O O 0.0106 0.006 'International Tables Vol C Tables 4.2.6.8 and 6.1.1.4'

loop_
_geom_angle_atom_site_label_1
_geom_angle_atom_site_label_2
_geom_angle_atom_site_label_3
_geom_angle_site_symmetry_1
_geom_angle_site_symmetry_3
_geom_angle
_geom_angle_publ_flag
N1 C2 N2 . . 122.04(13) ?
N1 C2 C3 . . 114.92(12) ?
N2 C2 C3 . . 123.02(13) ?
C4 C3 C2 . . 98.60(11) ?
C4 C3 C14 . . 116.42(11) ?
C2 C3 C14 . . 115.78(11) ?
C4 C3 C10 . . 115.35(10) ?
C2 C3 C10 . . 109.78(10) ?
C14 C3 C10 . . 101.45(10) ?
C5 C4 C9 . . 119.74(13) ?
C5 C4 C3 . . 132.72(12) ?
C9 C4 C3 . . 107.47(12) ?
C4 C5 C6 . . 119.44(14) ?
C4 C5 H5 . . 120.3 ?
C6 C5 H5 . . 120.3 ?
C7 C6 C5 . . 120.13(15) ?
C7 C6 H6 . . 119.9 ?
C5 C6 H6 . . 119.9 ?
C6 C7 C8 . . 121.12(15) ?
C6 C7 H7 . . 119.4 ?
C8 C7 H7 . . 119.4 ?
C7 C8 C9 . . 118.71(16) ?
C7 C8 H8 . . 120.6 ?
C9 C8 H8 . . 120.6 ?
C8 C9 C4 . . 120.81(14) ?
C8 C9 N1 . . 126.50(14) ?
C4 C9 N1 . . 112.63(13) ?
C11 C10 C15 . . 99.78(11) ?
C11 C10 C3 . . 109.24(11) ?
C15 C10 C3 . . 102.41(10) ?
C11 C10 H10 . . 114.6 ?
C15 C10 H10 . . 114.6 ?
C3 C10 H10 . . 114.6 ?
C10 C11 C12 . . 102.88(11) ?
C10 C11 H11A . . 111.2 ?
C12 C11 H11A . . 111.2 ?
C10 C11 H11B . . 111.2 ?
C12 C11 H11B . . 111.2 ?
H11A C11 H11B . . 109.1 ?
C13 C12 C11 . . 103.43(11) ?
C13 C12 H12A . . 111.1 ?
C11 C12 H12A . . 111.1 ?
C13 C12 H12B . . 111.1 ?
C11 C12 H12B . . 111.1 ?
H12A C12 H12B . . 109 ?
C14 C13 C15 . . 101.24(11) ?
C14 C13 C12 . . 109.37(11) ?
C15 C13 C12 . . 101.41(12) ?
C14 C13 H13 . . 114.4 ?
C15 C13 H13 . . 114.4 ?
C12 C13 H13 . . 114.4 ?
C13 C14 C3 . . 104.05(11) ?
C13 C14 H14A . . 110.9 ?
C3 C14 H14A . . 110.9 ?
C13 C14 H14B . . 110.9 ?
C3 C14 H14B . . 110.9 ?
H14A C14 H14B . . 109 ?
C13 C15 C10 . . 94.67(10) ?
C13 C15 H15A . . 112.8 ?
C10 C15 H15A . . 112.8 ?
C13 C15 H15B . . 112.8 ?
C10 C15 H15B . . 112.8 ?
H15A C15 H15B . . 110.3 ?
C2 N1 C9 . . 105.77(11) ?
C2 N2 H1 . . 117.8(11) ?
C2 N2 H2 . . 119.7(12) ?
H1 N2 H2 . . 117.2(16) ?

loop_
_geom_bond_atom_site_label_1
_geom_bond_atom_site_label_2
_geom_bond_site_symmetry_2
_geom_bond_distance
_geom_bond_publ_flag
C2 N1 . 1.3126(19) ?
C2 N2 . 1.3424(19) ?
C2 C3 . 1.5362(18) ?
C3 C4 . 1.5178(19) ?
C3 C14 . 1.5698(18) ?
C3 C10 . 1.5819(19) ?
C4 C5 . 1.386(2) ?
C4 C9 . 1.3974(19) ?
C5 C6 . 1.398(2) ?
C5 H5 . 0.95 ?
C6 C7 . 1.379(2) ?
C6 H6 . 0.95 ?
C7 C8 . 1.386(2) ?
C7 H7 . 0.95 ?
C8 C9 . 1.389(2) ?
C8 H8 . 0.95 ?
C9 N1 . 1.420(2) ?
C10 C11 . 1.5394(19) ?
C10 C15 . 1.5413(19) ?
C10 H10 . 1 ?
C11 C12 . 1.555(2) ?
C11 H11A . 0.99 ?
C11 H11B . 0.99 ?
C12 C13 . 1.5423(19) ?
C12 H12A . 0.99 ?
C12 H12B . 0.99 ?
C13 C14 . 1.531(2) ?
C13 C15 . 1.533(2) ?
C13 H13 . 1 ?
C14 H14A . 0.99 ?
C14 H14B . 0.99 ?
C15 H15A . 0.99 ?
C15 H15B . 0.99 ?
N2 H1 . 0.927(19) ?
N2 H2 . 0.900(18) ?

loop_
_geom_hbond_atom_site_label_D
_geom_hbond_atom_site_label_H
_geom_hbond_atom_site_label_A
_geom_hbond_site_symmetry_A
_geom_hbond_distance_DH
_geom_hbond_distance_HA
_geom_hbond_distance_DA
_geom_hbond_angle_DHA
N2 H1 N1 5_556 0.927(19) 2.10(2) 3.0112(18) 169(2)

loop_
_geom_torsion_atom_site_label_1
_geom_torsion_atom_site_label_2
_geom_torsion_atom_site_label_3
_geom_torsion_atom_site_label_4
_geom_torsion_site_symmetry_1
_geom_torsion_site_symmetry_2
_geom_torsion_site_symmetry_3
_geom_torsion_site_symmetry_4
_geom_torsion
_geom_torsion_publ_flag
N1 C2 C3 C4 . . . . -8.15(14) ?
N2 C2 C3 C4 . . . . 173.58(13) ?
N1 C2 C3 C14 . . . . -133.10(13) ?
N2 C2 C3 C14 . . . . 48.64(18) ?
N1 C2 C3 C10 . . . . 112.82(13) ?
N2 C2 C3 C10 . . . . -65.45(16) ?
C2 C3 C4 C5 . . . . -170.93(15) ?
C14 C3 C4 C5 . . . . -46.4(2) ?
C10 C3 C4 C5 . . . . 72.31(19) ?
C2 C3 C4 C9 . . . . 6.05(13) ?
C14 C3 C4 C9 . . . . 130.55(12) ?
C10 C3 C4 C9 . . . . -110.72(13) ?
C9 C4 C5 C6 . . . . 1.7(2) ?
C3 C4 C5 C6 . . . . 178.34(14) ?
C4 C5 C6 C7 . . . . 0.0(2) ?
C5 C6 C7 C8 . . . . -0.4(3) ?
C6 C7 C8 C9 . . . . -0.8(3) ?
C7 C8 C9 C4 . . . . 2.5(3) ?
C7 C8 C9 N1 . . . . -174.52(15) ?
C5 C4 C9 C8 . . . . -2.9(2) ?
C3 C4 C9 C8 . . . . 179.63(14) ?
C5 C4 C9 N1 . . . . 174.45(12) ?
C3 C4 C9 N1 . . . . -2.99(16) ?
C4 C3 C10 C11 . . . . -52.53(15) ?
C2 C3 C10 C11 . . . . -162.78(11) ?
C14 C3 C10 C11 . . . . 74.23(13) ?
C4 C3 C10 C15 . . . . -157.66(11) ?
C2 C3 C10 C15 . . . . 92.08(12) ?
C14 C3 C10 C15 . . . . -30.90(12) ?
C15 C10 C11 C12 . . . . 39.45(13) ?
C3 C10 C11 C12 . . . . -67.48(13) ?
C10 C11 C12 C13 . . . . -4.84(14) ?
C11 C12 C13 C14 . . . . 74.58(14) ?
C11 C12 C13 C15 . . . . -31.79(14) ?
C15 C13 C14 C3 . . . . 39.32(13) ?
C12 C13 C14 C3 . . . . -67.16(14) ?
C4 C3 C14 C13 . . . . 121.15(12) ?
C2 C3 C14 C13 . . . . -123.67(12) ?
C10 C3 C14 C13 . . . . -4.90(13) ?
C14 C13 C15 C10 . . . . -57.33(12) ?
C12 C13 C15 C10 . . . . 55.32(12) ?
C11 C10 C15 C13 . . . . -58.27(12) ?
C3 C10 C15 C13 . . . . 54.09(12) ?
N2 C2 N1 C9 . . . . -174.97(13) ?
C3 C2 N1 C9 . . . . 6.75(16) ?
C8 C9 N1 C2 . . . . 174.96(16) ?
C4 C9 N1 C2 . . . . -2.23(16) ?
